data_2201289
loop_
_publ_author_name
'Charmant, Jonathan P. H.'
'Orpen, A. Guy'
'James, Sian C.'
'Norman, Nicholas C.'
'Starbuck, Jonathan'

_publ_section_title
;
 Tetramethylammonium dichlorodiphenylbismuthate(III)
;
_journal_issue 9
_journal_name_full 'Acta Crystallographica Section E'
_journal_page_first m488
_journal_page_last m489
_journal_paper_doi 10.1107/S1600536802013909
_journal_volume 58
_journal_year 2002
_chemical_formula_iupac '(C4 H12 N) [Bi Cl2 (C6 H5)2]'
_chemical_formula_moiety 'C4 H12 N 1+, C12 H10 Bi Cl2 1-'
_chemical_formula_sum 'C16 H22 Bi Cl2 N'
_chemical_formula_weight 508.23
_chemical_name_systematic
;
?
;
_space_group_IT_number 14
_symmetry_cell_setting monoclinic
_symmetry_space_group_name_Hall '-P 2yn'
_symmetry_space_group_name_H-M 'P 1 21/n 1'
_atom_sites_solution_hydrogens geom
_atom_sites_solution_primary direct
_atom_sites_solution_secondary difmap
_audit_creation_method SHELXL-97
_cell_angle_alpha 90.00
_cell_angle_beta 110.642(14)
_cell_angle_gamma 90.00
_cell_formula_units_Z 4
_cell_length_a 12.162(3)
_cell_length_b 11.1693(15)
_cell_length_c 14.241(3)
_cell_measurement_reflns_used 181
_cell_measurement_temperature 173(2)
_cell_measurement_theta_max 20
_cell_measurement_theta_min 2
_cell_volume 1810.3(7)
_computing_cell_refinement 'SAINT (Bruker, 1998)'
_computing_data_collection 'SMART (Bruker, 1998)'
_computing_data_reduction 'SHELXTL (Bruker 1998)'
_computing_molecular_graphics SHELXTL
_computing_publication_material SHELXTL
_computing_structure_refinement SHELXTL
_computing_structure_solution SHELXTL
_diffrn_ambient_temperature 173(2)
_diffrn_measured_fraction_theta_full 0.999
_diffrn_measured_fraction_theta_max 0.999
_diffrn_measurement_device_type 'Bruker CCD area-detector'
_diffrn_measurement_method '0.3\% \w'
_diffrn_radiation_monochromator graphite
_diffrn_radiation_source 'fine-focus sealed tube'
_diffrn_radiation_type MoK\a
_diffrn_radiation_wavelength 0.71073
_diffrn_reflns_av_R_equivalents 0.0262
_diffrn_reflns_av_sigmaI/netI 0.0300
_diffrn_reflns_limit_h_max 14
_diffrn_reflns_limit_h_min -11
_diffrn_reflns_limit_k_max 13
_diffrn_reflns_limit_k_min -13
_diffrn_reflns_limit_l_max 16
_diffrn_reflns_limit_l_min -16
_diffrn_reflns_number 9238
_diffrn_reflns_theta_full 25.00
_diffrn_reflns_theta_max 25.00
_diffrn_reflns_theta_min 1.90
_diffrn_standards_decay_% 0
_exptl_absorpt_coefficient_mu 10.026
_exptl_absorpt_correction_T_max 0.605
_exptl_absorpt_correction_T_min 0.305
_exptl_absorpt_correction_type multi-scan
_exptl_absorpt_process_details '(SADABS; Sheldrick, 1996)'
_exptl_crystal_colour colourless
_exptl_crystal_density_diffrn 1.865
_exptl_crystal_density_method none
_exptl_crystal_description block
_exptl_crystal_F_000 968
_exptl_crystal_size_max 0.30
_exptl_crystal_size_mid 0.10
_exptl_crystal_size_min 0.05
_refine_diff_density_max 1.591
_refine_diff_density_min -1.282
_refine_ls_extinction_coef 0.00272(13)
_refine_ls_extinction_expression Fc^*^=kFc[1+0.001xFc^2^\l^3^/sin(2\q)]^-1/4^
_refine_ls_extinction_method SHELXL97
_refine_ls_goodness_of_fit_ref 1.019
_refine_ls_hydrogen_treatment constr
_refine_ls_matrix_type full
_refine_ls_number_parameters 186
_refine_ls_number_reflns 3185
_refine_ls_number_restraints 0
_refine_ls_restrained_S_all 1.019
_refine_ls_R_factor_all 0.0271
_refine_ls_R_factor_gt 0.0223
_refine_ls_shift/su_max 0.001
_refine_ls_shift/su_mean 0.000
_refine_ls_structure_factor_coef Fsqd
_refine_ls_weighting_details 'calc w = 1/[\s^2^(Fo^2^)+(0.0278P)^2^] where P = (Fo^2^+2Fc^2^)/3'
_refine_ls_weighting_scheme calc
_refine_ls_wR_factor_gt 0.0507
_refine_ls_wR_factor_ref 0.0519
_reflns_number_gt 2787
_reflns_number_total 3185
_reflns_threshold_expression I>2\s(I)
_cod_data_source_file bt6177.cif
_cod_data_source_block I
_cod_depositor_comments
;
The following automatic conversions were performed:
'_symmetry_cell_setting' value 'Monoclinic' changed to 'monoclinic'
according to '/home/saulius/struct/CIF-dictionaries/cif_core.dic'
dictionary named 'cif_core.dic' version 2.4.1 from 2010-06-29.

Automatic conversion script
Id: cif_fix_enum 1527 2010-12-29 10:47:43Z saulius 

The following automatic conversions were performed:

'_symmetry_cell_setting' value 'Monoclinic' changed to 'monoclinic'
according to /home/saulius/struct/CIF-dictionaries/cif_core.dic
dictionary named 'cif_core.dic' version 2.4.1 from 2010-06-29.

Automatic conversion script
Id: cif_fix_values 1715 2011-07-08 13:25:40Z adriana 
;
_cod_original_sg_symbol_H-M 'P 21/n'
_cod_database_code 2201289
_cod_database_fobs_code 2201289

loop_
_symmetry_equiv_pos_as_xyz
'x, y, z'
'-x+1/2, y+1/2, -z+1/2'
'-x, -y, -z'
'x-1/2, -y-1/2, z-1/2'

loop_
_atom_site_label
_atom_site_fract_x
_atom_site_fract_y
_atom_site_fract_z
_atom_site_U_iso_or_equiv
_atom_site_adp_type
_atom_site_calc_flag
_atom_site_refinement_flags
_atom_site_occupancy
_atom_site_disorder_assembly
_atom_site_disorder_group
_atom_site_type_symbol
Bi1 0.415160(15) 0.078860(13) 0.160384(11) 0.02378(8) Uani d . 1 . . Bi
Cl1 0.40223(11) 0.28055(9) 0.04809(8) 0.0321(3) Uani d . 1 . . Cl
Cl2 0.45006(12) -0.11612(10) 0.28320(9) 0.0360(3) Uani d . 1 . . Cl
C1 0.4514(4) 0.2000(4) 0.2944(3) 0.0249(10) Uani d . 1 . . C
C2 0.3835(4) 0.3023(4) 0.2881(4) 0.0316(11) Uani d . 1 . . C
H2A 0.3241 0.3230 0.2262 0.038 Uiso calc R 1 . . H
C3 0.4023(5) 0.3737(4) 0.3714(4) 0.0382(12) Uani d . 1 . . C
H3A 0.3558 0.4433 0.3667 0.046 Uiso calc R 1 . . H
C4 0.4880(5) 0.3443(4) 0.4614(4) 0.0355(12) Uani d . 1 . . C
H4A 0.5002 0.3937 0.5185 0.043 Uiso calc R 1 . . H
C5 0.5564(4) 0.2439(4) 0.4691(3) 0.0347(11) Uani d . 1 . . C
H5A 0.6156 0.2238 0.5313 0.042 Uiso calc R 1 . . H
C6 0.5377(4) 0.1720(4) 0.3847(3) 0.0280(10) Uani d . 1 . . C
H6A 0.5850 0.1030 0.3895 0.034 Uiso calc R 1 . . H
C7 0.6037(4) 0.0627(3) 0.1748(3) 0.0240(10) Uani d . 1 . . C
C8 0.6875(4) 0.1500(4) 0.2222(3) 0.0269(10) Uani d . 1 . . C
H8A 0.6647 0.2183 0.2508 0.032 Uiso calc R 1 . . H
C9 0.8026(4) 0.1382(4) 0.2280(3) 0.0319(11) Uani d . 1 . . C
H9A 0.8585 0.1983 0.2601 0.038 Uiso calc R 1 . . H
C10 0.8368(5) 0.0378(4) 0.1867(3) 0.0332(11) Uani d . 1 . . C
H10A 0.9164 0.0281 0.1923 0.040 Uiso calc R 1 . . H
C11 0.7544(5) -0.0472(4) 0.1378(3) 0.0339(12) Uani d . 1 . . C
H11A 0.7767 -0.1141 0.1074 0.041 Uiso calc R 1 . . H
C12 0.6393(4) -0.0355(4) 0.1327(3) 0.0286(10) Uani d . 1 . . C
H12A 0.5837 -0.0955 0.1000 0.034 Uiso calc R 1 . . H
N1 0.3057(3) 0.6255(3) 0.0236(2) 0.0245(8) Uani d . 1 . . N
C13 0.2892(5) 0.7578(4) 0.0116(4) 0.0383(12) Uani d . 1 . . C
H13A 0.2101 0.7751 -0.0358 0.057 Uiso calc R 1 . . H
H13B 0.3476 0.7912 -0.0141 0.057 Uiso calc R 1 . . H
H13C 0.2990 0.7941 0.0767 0.057 Uiso calc R 1 . . H
C14 0.2131(5) 0.5717(4) 0.0568(4) 0.0380(12) Uani d . 1 . . C
H14A 0.1355 0.5883 0.0067 0.057 Uiso calc R 1 . . H
H14B 0.2180 0.6066 0.1213 0.057 Uiso calc R 1 . . H
H14C 0.2250 0.4850 0.0643 0.057 Uiso calc R 1 . . H
C15 0.4222(4) 0.6017(4) 0.1007(3) 0.0343(11) Uani d . 1 . . C
H15A 0.4837 0.6326 0.0777 0.051 Uiso calc R 1 . . H
H15B 0.4326 0.5152 0.1120 0.051 Uiso calc R 1 . . H
H15C 0.4276 0.6413 0.1635 0.051 Uiso calc R 1 . . H
C16 0.2989(4) 0.5720(4) -0.0746(3) 0.0298(11) Uani d . 1 . . C
H16A 0.2231 0.5921 -0.1260 0.045 Uiso calc R 1 . . H
H16B 0.3066 0.4848 -0.0679 0.045 Uiso calc R 1 . . H
H16C 0.3626 0.6040 -0.0943 0.045 Uiso calc R 1 . . H

loop_
_atom_site_aniso_label
_atom_site_aniso_U_11
_atom_site_aniso_U_22
_atom_site_aniso_U_33
_atom_site_aniso_U_12
_atom_site_aniso_U_13
_atom_site_aniso_U_23
Bi1 0.02518(11) 0.02316(11) 0.02378(11) -0.00265(7) 0.00958(8) 0.00010(7)
Cl1 0.0390(7) 0.0267(5) 0.0322(6) 0.0024(5) 0.0146(5) 0.0055(5)
Cl2 0.0441(8) 0.0294(6) 0.0350(6) -0.0065(5) 0.0144(6) 0.0053(5)
C1 0.028(3) 0.026(2) 0.029(2) -0.0056(19) 0.019(2) -0.0009(18)
C2 0.032(3) 0.029(2) 0.038(3) 0.003(2) 0.018(2) 0.003(2)
C3 0.045(3) 0.027(2) 0.052(3) 0.004(2) 0.028(3) -0.004(2)
C4 0.040(3) 0.034(3) 0.038(3) -0.008(2) 0.021(3) -0.011(2)
C5 0.034(3) 0.041(3) 0.030(2) -0.006(2) 0.013(2) -0.006(2)
C6 0.031(3) 0.029(2) 0.027(2) 0.002(2) 0.014(2) 0.0007(19)
C7 0.031(3) 0.024(2) 0.018(2) 0.0033(19) 0.010(2) 0.0053(17)
C8 0.033(3) 0.024(2) 0.025(2) 0.003(2) 0.012(2) -0.0008(18)
C9 0.029(3) 0.040(3) 0.026(2) 0.001(2) 0.009(2) 0.002(2)
C10 0.027(3) 0.048(3) 0.026(2) 0.011(2) 0.010(2) 0.008(2)
C11 0.042(3) 0.033(2) 0.031(3) 0.016(2) 0.018(2) 0.006(2)
C12 0.038(3) 0.025(2) 0.027(2) 0.004(2) 0.016(2) 0.0014(18)
N1 0.026(2) 0.0243(18) 0.0239(19) 0.0017(16) 0.0095(17) -0.0033(15)
C13 0.058(4) 0.023(2) 0.039(3) 0.002(2) 0.022(3) -0.002(2)
C14 0.036(3) 0.044(3) 0.041(3) -0.005(2) 0.023(3) -0.001(2)
C15 0.032(3) 0.037(3) 0.028(3) 0.000(2) 0.003(2) -0.005(2)
C16 0.035(3) 0.035(3) 0.020(2) 0.003(2) 0.010(2) -0.0052(19)

loop_
_atom_type_symbol
_atom_type_description
_atom_type_scat_dispersion_real
_atom_type_scat_dispersion_imag
_atom_type_scat_source
C C 0.0033 0.0016 'International Tables Vol C Tables 4.2.6.8 and 6.1.1.4'
H H 0.0000 0.0000 'International Tables Vol C Tables 4.2.6.8 and 6.1.1.4'
N N 0.0061 0.0033 'International Tables Vol C Tables 4.2.6.8 and 6.1.1.4'
Cl Cl 0.1484 0.1585 'International Tables Vol C Tables 4.2.6.8 and 6.1.1.4'
Bi Bi -4.1077 10.2566 'International Tables Vol C Tables 4.2.6.8 and 6.1.1.4'

loop_
_geom_angle_atom_site_label_1
_geom_angle_atom_site_label_2
_geom_angle_atom_site_label_3
_geom_angle
_geom_angle_publ_flag
C7 Bi1 C1 94.74(16) yes
C7 Bi1 Cl2 87.37(10) yes
C1 Bi1 Cl2 89.82(11) yes
C7 Bi1 Cl1 88.04(10) yes
C1 Bi1 Cl1 87.37(10) yes
Cl2 Bi1 Cl1 174.40(4) yes
C6 C1 C2 119.0(4) no
C6 C1 Bi1 120.7(3) no
C2 C1 Bi1 120.2(3) no
C3 C2 C1 120.2(5) no
C3 C2 H2A 119.9 no
C1 C2 H2A 119.9 no
C4 C3 C2 120.3(5) no
C4 C3 H3A 119.9 no
C2 C3 H3A 119.9 no
C3 C4 C5 120.5(4) no
C3 C4 H4A 119.8 no
C5 C4 H4A 119.8 no
C4 C5 C6 119.3(4) no
C4 C5 H5A 120.4 no
C6 C5 H5A 120.4 no
C1 C6 C5 120.8(4) no
C1 C6 H6A 119.6 no
C5 C6 H6A 119.6 no
C12 C7 C8 118.2(4) no
C12 C7 Bi1 119.3(3) no
C8 C7 Bi1 122.5(3) no
C9 C8 C7 120.9(4) no
C9 C8 H8A 119.6 no
C7 C8 H8A 119.6 no
C8 C9 C10 119.9(4) no
C8 C9 H9A 120.1 no
C10 C9 H9A 120.1 no
C11 C10 C9 119.7(5) no
C11 C10 H10A 120.2 no
C9 C10 H10A 120.2 no
C10 C11 C12 120.2(4) no
C10 C11 H11A 119.9 no
C12 C11 H11A 119.9 no
C11 C12 C7 121.1(5) no
C11 C12 H12A 119.5 no
C7 C12 H12A 119.5 no
C15 N1 C14 109.0(4) no
C15 N1 C13 108.5(4) no
C14 N1 C13 110.4(4) no
C15 N1 C16 110.1(3) no
C14 N1 C16 109.7(3) no
C13 N1 C16 109.1(3) no
N1 C13 H13A 109.5 no
N1 C13 H13B 109.5 no
H13A C13 H13B 109.5 no
N1 C13 H13C 109.5 no
H13A C13 H13C 109.5 no
H13B C13 H13C 109.5 no
N1 C14 H14A 109.5 no
N1 C14 H14B 109.5 no
H14A C14 H14B 109.5 no
N1 C14 H14C 109.5 no
H14A C14 H14C 109.5 no
H14B C14 H14C 109.5 no
N1 C15 H15A 109.5 no
N1 C15 H15B 109.5 no
H15A C15 H15B 109.5 no
N1 C15 H15C 109.5 no
H15A C15 H15C 109.5 no
H15B C15 H15C 109.5 no
N1 C16 H16A 109.5 no
N1 C16 H16B 109.5 no
H16A C16 H16B 109.5 no
N1 C16 H16C 109.5 no
H16A C16 H16C 109.5 no
H16B C16 H16C 109.5 no

loop_
_geom_bond_atom_site_label_1
_geom_bond_atom_site_label_2
_geom_bond_site_symmetry_2
_geom_bond_distance
_geom_bond_publ_flag
Bi1 C7 . 2.236(5) yes
Bi1 C1 . 2.252(4) yes
Bi1 Cl2 . 2.7310(11) yes
Bi1 Cl1 . 2.7348(11) yes
C1 C6 . 1.379(6) no
C1 C2 . 1.394(6) no
C2 C3 . 1.381(6) no
C2 H2A . 0.9500 no
C3 C4 . 1.376(7) no
C3 H3A . 0.9500 no
C4 C5 . 1.377(7) no
C4 H4A . 0.9500 no
C5 C6 . 1.397(6) no
C5 H5A . 0.9500 no
C6 H6A . 0.9500 no
C7 C12 . 1.390(6) no
C7 C8 . 1.400(6) no
C8 C9 . 1.379(7) no
C8 H8A . 0.9500 no
C9 C10 . 1.396(7) no
C9 H9A . 0.9500 no
C10 C11 . 1.378(7) no
C10 H10A . 0.9500 no
C11 C12 . 1.382(7) no
C11 H11A . 0.9500 no
C12 H12A . 0.9500 no
N1 C15 . 1.479(6) no
N1 C14 . 1.492(6) no
N1 C13 . 1.494(5) no
N1 C16 . 1.497(5) no
C13 H13A . 0.9800 no
C13 H13B . 0.9800 no
C13 H13C . 0.9800 no
C14 H14A . 0.9800 no
C14 H14B . 0.9800 no
C14 H14C . 0.9800 no
C15 H15A . 0.9800 no
C15 H15B . 0.9800 no
C15 H15C . 0.9800 no
C16 H16A . 0.9800 no
C16 H16B . 0.9800 no
C16 H16C . 0.9800 no

loop_
_geom_torsion_atom_site_label_1
_geom_torsion_atom_site_label_2
_geom_torsion_atom_site_label_3
_geom_torsion_atom_site_label_4
_geom_torsion
C7 Bi1 C1 C6 -48.7(4)
Cl2 Bi1 C1 C6 38.6(3)
Cl1 Bi1 C1 C6 -136.6(3)
C7 Bi1 C1 C2 133.7(3)
Cl2 Bi1 C1 C2 -138.9(3)
Cl1 Bi1 C1 C2 45.9(3)
C6 C1 C2 C3 -0.5(7)
Bi1 C1 C2 C3 177.1(3)
C1 C2 C3 C4 0.0(7)
C2 C3 C4 C5 0.3(7)
C3 C4 C5 C6 0.0(7)
C2 C1 C6 C5 0.7(7)
Bi1 C1 C6 C5 -176.8(3)
C4 C5 C6 C1 -0.5(7)
C1 Bi1 C7 C12 157.2(3)
Cl2 Bi1 C7 C12 67.6(3)
Cl1 Bi1 C7 C12 -115.6(3)
C1 Bi1 C7 C8 -24.8(3)
Cl2 Bi1 C7 C8 -114.4(3)
Cl1 Bi1 C7 C8 62.4(3)
C12 C7 C8 C9 -0.7(6)
Bi1 C7 C8 C9 -178.7(3)
C7 C8 C9 C10 -0.4(7)
C8 C9 C10 C11 1.9(7)
C9 C10 C11 C12 -2.4(7)
C10 C11 C12 C7 1.3(7)
C8 C7 C12 C11 0.3(6)
Bi1 C7 C12 C11 178.3(3)
